data_4317415
loop_
_publ_author_name
'James M. Elliott'
'John R. Chipperfield'
'Stephen Clark'
'Simon J. Teat'
'Ekkehard Sinn'

_publ_section_title
;
 Criteria for Liquid Crystal Formation in 5-Alkoxy-, 5-Alkylamino-, and
 5-Alkanoyl-tropolone Complexes of Transition Metals (CuII, ZnII, NiII,
 CoII, UO2VI, VOIV). The First Uranium Metallomesogen. Crystal Structure
 of Bis(5-hexadecyloxytropolonato)copper(II)
;
_journal_name_full 'Inorganic Chemistry'
_journal_page_first 293
_journal_page_last 299
_journal_paper_doi 10.1021/ic0101026
_journal_volume 41
_journal_year 2002
_chemical_formula_sum 'C48 H78 Cl4 Cu O6'
_chemical_formula_weight 956.44
_chemical_name_systematic
;
 ?
;
_space_group_IT_number 2
_symmetry_cell_setting triclinic
_symmetry_space_group_name_Hall '-P 1'
_symmetry_space_group_name_H-M 'P -1'
_atom_sites_solution_hydrogens geom
_atom_sites_solution_primary direct
_atom_sites_solution_secondary difmap
_audit_creation_method SHELXL-97
_cell_angle_alpha 87.414(5)
_cell_angle_beta 89.308(5)
_cell_angle_gamma 81.721(5)
_cell_formula_units_Z 1
_cell_length_a 4.1615(8)
_cell_length_b 9.6687(18)
_cell_length_c 30.777(6)
_cell_measurement_reflns_used 5299
_cell_measurement_temperature 150(2)
_cell_measurement_theta_max 29.07
_cell_measurement_theta_min 2.88
_cell_volume 1224.2(4)
_computing_cell_refinement 'local programs'
_computing_data_collection 'Siemens SMART'
_computing_data_reduction 'Siemens SAINT'
_computing_molecular_graphics 'Siemens SHELXTL'
_computing_publication_material 'SHELXTL and local programs'
_computing_structure_refinement 'Siemens SHELXTL'
_computing_structure_solution 'Siemens SHELXTL'
_diffrn_ambient_temperature 150(2)
_diffrn_measured_fraction_theta_full 0.931
_diffrn_measured_fraction_theta_max 0.791
_diffrn_measurement_device_type 'Siemens SMART CCD diffractometer'
_diffrn_measurement_method '\w rotation with narrow frames'
_diffrn_radiation_monochromator 'Silicon 111'
_diffrn_radiation_source 'Daresbury SRS Station 9.8'
_diffrn_radiation_type Synchrotron
_diffrn_radiation_wavelength 0.68780
_diffrn_reflns_av_R_equivalents 0.0283
_diffrn_reflns_av_sigmaI/netI 0.0682
_diffrn_reflns_limit_h_max 5
_diffrn_reflns_limit_h_min -5
_diffrn_reflns_limit_k_max 13
_diffrn_reflns_limit_k_min -12
_diffrn_reflns_limit_l_max 31
_diffrn_reflns_limit_l_min -42
_diffrn_reflns_number 7262
_diffrn_reflns_theta_full 25.00
_diffrn_reflns_theta_max 29.12
_diffrn_reflns_theta_min 1.92
_diffrn_standards_decay_% 15
_diffrn_standards_number 0
_exptl_absorpt_coefficient_mu 0.710
_exptl_absorpt_correction_T_max .98
_exptl_absorpt_correction_T_min .90
_exptl_absorpt_correction_type multi-scan
_exptl_crystal_colour orange
_exptl_crystal_density_diffrn 1.297
_exptl_crystal_density_method 'not measured'
_exptl_crystal_description needle
_exptl_crystal_F_000 511
_exptl_crystal_size_max 0.20
_exptl_crystal_size_mid 0.04
_exptl_crystal_size_min 0.04
_refine_diff_density_max 0.832
_refine_diff_density_min -1.103
_refine_diff_density_rms 0.098
_refine_ls_extinction_method none
_refine_ls_goodness_of_fit_ref 0.994
_refine_ls_hydrogen_treatment mixed
_refine_ls_matrix_type full
_refine_ls_number_parameters 268
_refine_ls_number_reflns 5728
_refine_ls_number_restraints 0
_refine_ls_restrained_S_all 0.994
_refine_ls_R_factor_all 0.0792
_refine_ls_R_factor_gt 0.0588
_refine_ls_shift/su_max 0.000
_refine_ls_shift/su_mean 0.000
_refine_ls_structure_factor_coef Fsqd
_refine_ls_weighting_details 'calc w=1/[\s^2^(Fo^2^)+(0.0929P)^2^+0.0000P] where P=(Fo^2^+2Fc^2^)/3'
_refine_ls_weighting_scheme calc
_refine_ls_wR_factor_gt 0.1437
_refine_ls_wR_factor_ref 0.1553
_reflns_number_gt 4339
_reflns_number_total 5728
_reflns_threshold_expression >2sigma(I)
_cod_data_source_file ic0101026.cif
_cod_data_source_block Cu(SalOC16)2.2CH2Cl2
_cod_depositor_comments
;
The following automatic conversions were performed:

'_exptl_absorpt_correction_type' value 'multiscan' changed to
'multi-scan' according to the built-in table from CIF Core dictionary
named 'cif_core.dic' version 2.4.1 from 2010-06-29.

Automatic conversion script
Id: cif_fix_values 1646 2011-03-28 12:23:43Z adriana 
;
_cod_database_code 4317415

loop_
_symmetry_equiv_pos_as_xyz
'x, y, z'
'-x, -y, -z'

loop_
_atom_site_label
_atom_site_type_symbol
_atom_site_fract_x
_atom_site_fract_y
_atom_site_fract_z
_atom_site_U_iso_or_equiv
_atom_site_adp_type
_atom_site_occupancy
_atom_site_symmetry_multiplicity
_atom_site_calc_flag
_atom_site_refinement_flags
_atom_site_disorder_assembly
_atom_site_disorder_group
Cu1 Cu 0.0000 0.0000 0.0000 0.02424(15) Uani 1 2 d S . .
O1 O 0.0085(5) -0.02858(18) -0.06083(6) 0.0238(4) Uani 1 1 d . . .
O2 O -0.3378(5) 0.15026(19) -0.01433(6) 0.0293(5) Uani 1 1 d . . .
C1 C -0.1917(6) 0.0649(2) -0.08208(8) 0.0160(5) Uani 1 1 d . . .
C2 C -0.2054(6) 0.0595(2) -0.12743(8) 0.0177(5) Uani 1 1 d . . .
H2A H -0.0692 -0.0175 -0.1391 0.021 Uiso 1 1 calc R . .
C3 C -0.3815(6) 0.1462(2) -0.15801(8) 0.0171(5) Uani 1 1 d . . .
H3A H -0.3431 0.1213 -0.1873 0.021 Uiso 1 1 calc R . .
C4 C -0.6081(6) 0.2651(2) -0.15231(8) 0.0161(5) Uani 1 1 d . . .
C5 C -0.7129(6) 0.3221(2) -0.11336(8) 0.0190(5) Uani 1 1 d . . .
H5A H -0.8737 0.4024 -0.1155 0.023 Uiso 1 1 calc R . .
C6 C -0.6143(6) 0.2774(2) -0.07161(8) 0.0198(5) Uani 1 1 d . . .
H6A H -0.7213 0.3323 -0.0494 0.024 Uiso 1 1 calc R . .
C7 C -0.3853(6) 0.1658(2) -0.05603(8) 0.0169(5) Uani 1 1 d . . .
O3 O -0.7264(4) 0.32372(18) -0.19134(5) 0.0202(4) Uani 1 1 d . . .
C8 C -0.9583(6) 0.4492(2) -0.19195(8) 0.0177(5) Uani 1 1 d . . .
H8A H -0.8721 0.5228 -0.1762 0.021 Uiso 1 1 calc R . .
H8B H -1.1632 0.4305 -0.1777 0.021 Uiso 1 1 calc R . .
C9 C -1.0190(6) 0.4961(2) -0.23902(8) 0.0187(5) Uani 1 1 d . . .
H9A H -0.8193 0.5274 -0.2514 0.022 Uiso 1 1 calc R . .
H9B H -1.1928 0.5776 -0.2403 0.022 Uiso 1 1 calc R . .
C10 C -1.1168(6) 0.3835(2) -0.26727(8) 0.0176(5) Uani 1 1 d . . .
H10A H -0.9343 0.3058 -0.2686 0.021 Uiso 1 1 calc R . .
H10B H -1.3043 0.3456 -0.2536 0.021 Uiso 1 1 calc R . .
C11 C -1.2068(6) 0.4387(3) -0.31319(8) 0.0188(5) Uani 1 1 d . . .
H11A H -1.0226 0.4804 -0.3263 0.023 Uiso 1 1 calc R . .
H11B H -1.3951 0.5136 -0.3118 0.023 Uiso 1 1 calc R . .
C12 C -1.2909(6) 0.3261(3) -0.34230(8) 0.0197(5) Uani 1 1 d . . .
H12A H -1.1009 0.2521 -0.3441 0.024 Uiso 1 1 calc R . .
H12B H -1.4720 0.2830 -0.3289 0.024 Uiso 1 1 calc R . .
C13 C -1.3876(6) 0.3815(3) -0.38803(8) 0.0204(5) Uani 1 1 d . . .
H13A H -1.5816 0.4535 -0.3862 0.024 Uiso 1 1 calc R . .
H13B H -1.2091 0.4271 -0.4011 0.024 Uiso 1 1 calc R . .
C14 C -1.4619(6) 0.2684(3) -0.41751(8) 0.0208(5) Uani 1 1 d . . .
H14A H -1.6390 0.2222 -0.4043 0.025 Uiso 1 1 calc R . .
H14B H -1.2673 0.1968 -0.4195 0.025 Uiso 1 1 calc R . .
C15 C -1.5616(7) 0.3237(3) -0.46318(8) 0.0215(5) Uani 1 1 d . . .
H15A H -1.7596 0.3934 -0.4612 0.026 Uiso 1 1 calc R . .
H15B H -1.3870 0.3722 -0.4761 0.026 Uiso 1 1 calc R . .
C16 C -1.6276(7) 0.2105(3) -0.49321(8) 0.0216(5) Uani 1 1 d . . .
H16A H -1.4292 0.1410 -0.4953 0.026 Uiso 1 1 calc R . .
H16B H -1.8014 0.1616 -0.4802 0.026 Uiso 1 1 calc R . .
C17 C -1.7286(7) 0.2660(3) -0.53864(8) 0.0217(5) Uani 1 1 d . . .
H17A H -1.5566 0.3164 -0.5514 0.026 Uiso 1 1 calc R . .
H17B H -1.9293 0.3342 -0.5366 0.026 Uiso 1 1 calc R . .
C18 C -1.7888(7) 0.1524(3) -0.56899(8) 0.0220(5) Uani 1 1 d . . .
H18A H -1.5882 0.0842 -0.5711 0.026 Uiso 1 1 calc R . .
H18B H -1.9611 0.1021 -0.5563 0.026 Uiso 1 1 calc R . .
C19 C -1.8893(7) 0.2089(3) -0.61447(8) 0.0231(6) Uani 1 1 d . . .
H19A H -2.0916 0.2761 -0.6124 0.028 Uiso 1 1 calc R . .
H19B H -1.7185 0.2606 -0.6269 0.028 Uiso 1 1 calc R . .
C20 C -1.9449(7) 0.0960(3) -0.64515(8) 0.0226(5) Uani 1 1 d . . .
H20A H -2.1174 0.0450 -0.6329 0.027 Uiso 1 1 calc R . .
H20B H -1.7433 0.0283 -0.6470 0.027 Uiso 1 1 calc R . .
C21 C -2.0420(7) 0.1531(3) -0.69068(8) 0.0248(6) Uani 1 1 d . . .
H21A H -2.2435 0.2208 -0.6887 0.030 Uiso 1 1 calc R . .
H21B H -1.8696 0.2044 -0.7028 0.030 Uiso 1 1 calc R . .
C22 C -2.0980(7) 0.0417(3) -0.72181(9) 0.0286(6) Uani 1 1 d . . .
H22A H -2.2701 -0.0101 -0.7098 0.034 Uiso 1 1 calc R . .
H22B H -1.8963 -0.0258 -0.7241 0.034 Uiso 1 1 calc R . .
C23 C -2.1967(8) 0.1017(4) -0.76695(10) 0.0374(7) Uani 1 1 d . . .
H23A H -2.2294 0.0256 -0.7856 0.056 Uiso 1 1 calc R . .
H23B H -2.0252 0.1514 -0.7793 0.056 Uiso 1 1 calc R . .
H23C H -2.3991 0.1670 -0.7650 0.056 Uiso 1 1 calc R . .
C30 C 0.5476(8) -0.2825(3) -0.07236(11) 0.0396(8) Uani 1 1 d . . .
H30A H 0.6437 -0.1977 -0.0661 0.048 Uiso 1 1 calc R . .
H30B H 0.3251 -0.2716 -0.0600 0.048 Uiso 1 1 calc R . .
Cl1 Cl 0.5250(2) -0.29522(9) -0.12903(3) 0.0473(2) Uani 1 1 d . . .
Cl2 Cl 0.7775(2) -0.42730(9) -0.04695(3) 0.0498(3) Uani 1 1 d . . .

loop_
_atom_site_aniso_label
_atom_site_aniso_U_11
_atom_site_aniso_U_22
_atom_site_aniso_U_33
_atom_site_aniso_U_23
_atom_site_aniso_U_13
_atom_site_aniso_U_12
Cu1 0.0356(3) 0.0219(2) 0.0111(2) 0.00184(16) -0.00417(19) 0.00944(19)
O1 0.0313(11) 0.0225(8) 0.0142(9) 0.0025(7) -0.0045(8) 0.0074(7)
O2 0.0429(12) 0.0285(10) 0.0110(9) -0.0003(7) -0.0024(8) 0.0137(8)
C1 0.0160(12) 0.0182(11) 0.0134(11) -0.0001(9) -0.0003(9) -0.0009(9)
C2 0.0174(12) 0.0193(11) 0.0157(12) -0.0019(9) 0.0009(9) 0.0003(9)
C3 0.0195(13) 0.0215(11) 0.0104(11) -0.0017(9) 0.0015(9) -0.0031(9)
C4 0.0154(12) 0.0207(11) 0.0123(11) 0.0034(9) -0.0035(9) -0.0041(9)
C5 0.0186(13) 0.0204(11) 0.0168(12) 0.0015(9) -0.0032(10) 0.0011(9)
C6 0.0234(13) 0.0203(11) 0.0141(12) -0.0007(9) -0.0006(10) 0.0026(9)
C7 0.0199(13) 0.0184(10) 0.0121(11) -0.0002(9) 0.0005(10) -0.0013(9)
O3 0.0213(9) 0.0259(9) 0.0109(8) 0.0008(7) -0.0044(7) 0.0049(7)
C8 0.0174(12) 0.0195(11) 0.0156(12) 0.0003(9) -0.0029(9) -0.0004(9)
C9 0.0197(13) 0.0209(11) 0.0147(12) 0.0020(9) -0.0045(10) -0.0006(9)
C10 0.0172(12) 0.0216(11) 0.0132(11) 0.0010(9) -0.0023(9) -0.0006(9)
C11 0.0187(12) 0.0242(11) 0.0124(11) 0.0021(9) -0.0022(9) -0.0002(9)
C12 0.0213(13) 0.0238(11) 0.0135(11) 0.0012(9) -0.0032(10) -0.0019(10)
C13 0.0210(13) 0.0260(12) 0.0139(12) 0.0014(9) -0.0040(10) -0.0026(10)
C14 0.0216(13) 0.0264(12) 0.0140(12) 0.0000(9) -0.0034(10) -0.0023(10)
C15 0.0230(13) 0.0268(12) 0.0144(12) -0.0010(9) -0.0039(10) -0.0015(10)
C16 0.0248(14) 0.0259(12) 0.0138(12) 0.0008(9) -0.0050(10) -0.0027(10)
C17 0.0254(14) 0.0259(12) 0.0136(12) -0.0003(9) -0.0049(10) -0.0027(10)
C18 0.0244(14) 0.0265(12) 0.0151(12) 0.0001(10) -0.0042(10) -0.0037(10)
C19 0.0284(14) 0.0253(12) 0.0150(12) -0.0003(10) -0.0054(11) -0.0013(10)
C20 0.0268(14) 0.0259(12) 0.0151(12) -0.0016(10) -0.0042(10) -0.0030(10)
C21 0.0293(15) 0.0284(13) 0.0160(13) -0.0015(10) -0.0055(11) -0.0016(11)
C22 0.0306(16) 0.0344(14) 0.0212(14) -0.0038(11) -0.0061(12) -0.0044(12)
C23 0.0335(17) 0.060(2) 0.0197(14) -0.0091(13) -0.0067(13) -0.0054(15)
C30 0.0418(19) 0.0353(16) 0.0382(18) -0.0104(13) -0.0129(15) 0.0099(14)
Cl1 0.0606(6) 0.0458(5) 0.0345(5) -0.0101(4) -0.0065(4) -0.0015(4)
Cl2 0.0583(6) 0.0390(4) 0.0442(5) -0.0018(4) -0.0033(4) 0.0197(4)

loop_
_atom_type_symbol
_atom_type_description
_atom_type_scat_dispersion_real
_atom_type_scat_dispersion_imag
_atom_type_scat_source
C C 0.0033 0.0016 'International Tables Vol C Tables 4.2.6.8 and 6.1.1.4'
H H 0.0000 0.0000 'International Tables Vol C Tables 4.2.6.8 and 6.1.1.4'
O O 0.0106 0.0060 'International Tables Vol C Tables 4.2.6.8 and 6.1.1.4'
Cu Cu 0.3201 1.2651 'International Tables Vol C Tables 4.2.6.8 and 6.1.1.4'
Cl Cl 0.1484 0.1585 'International Tables Vol C Tables 4.2.6.8 and 6.1.1.4'

loop_
_geom_angle_atom_site_label_1
_geom_angle_atom_site_label_2
_geom_angle_atom_site_label_3
_geom_angle
_geom_angle_site_symmetry_1
_geom_angle_site_symmetry_3
_geom_angle_publ_flag
O1 Cu1 O1 180.0 2 . ?
O1 Cu1 O2 84.45(7) 2 2 ?
O1 Cu1 O2 95.55(7) . 2 ?
O1 Cu1 O2 95.55(7) 2 . ?
O1 Cu1 O2 84.45(7) . . ?
O2 Cu1 O2 180.0 2 . ?
C1 O1 Cu1 112.21(15) . . ?
C7 O2 Cu1 111.91(15) . . ?
O1 C1 C2 118.6(2) . . ?
O1 C1 C7 115.7(2) . . ?
C2 C1 C7 125.7(2) . . ?
C3 C2 C1 131.3(2) . . ?
C2 C3 C4 129.6(2) . . ?
O3 C4 C5 121.4(2) . . ?
O3 C4 C3 111.5(2) . . ?
C5 C4 C3 127.0(2) . . ?
C4 C5 C6 128.5(2) . . ?
C5 C6 C7 131.8(2) . . ?
O2 C7 C6 118.3(2) . . ?
O2 C7 C1 115.6(2) . . ?
C6 C7 C1 126.1(2) . . ?
C4 O3 C8 119.45(19) . . ?
O3 C8 C9 107.45(19) . . ?
C8 C9 C10 114.1(2) . . ?
C11 C10 C9 112.5(2) . . ?
C10 C11 C12 113.1(2) . . ?
C13 C12 C11 113.2(2) . . ?
C14 C13 C12 113.3(2) . . ?
C13 C14 C15 113.4(2) . . ?
C16 C15 C14 113.7(2) . . ?
C17 C16 C15 113.5(2) . . ?
C16 C17 C18 113.6(2) . . ?
C19 C18 C17 113.2(2) . . ?
C20 C19 C18 113.6(2) . . ?
C19 C20 C21 113.3(2) . . ?
C22 C21 C20 114.0(2) . . ?
C21 C22 C23 112.9(2) . . ?
Cl2 C30 Cl1 113.03(17) . . ?

loop_
_geom_bond_atom_site_label_1
_geom_bond_atom_site_label_2
_geom_bond_distance
_geom_bond_site_symmetry_2
_geom_bond_publ_flag
Cu1 O1 1.9036(18) 2 ?
Cu1 O1 1.9038(18) . ?
Cu1 O2 1.9105(18) 2 ?
Cu1 O2 1.9105(18) . ?
O1 C1 1.297(3) . ?
O2 C7 1.300(3) . ?
C1 C2 1.401(3) . ?
C1 C7 1.440(3) . ?
C2 C3 1.376(3) . ?
C3 C4 1.394(3) . ?
C4 O3 1.371(3) . ?
C4 C5 1.381(4) . ?
C5 C6 1.385(3) . ?
C6 C7 1.403(3) . ?
O3 C8 1.437(3) . ?
C8 C9 1.512(3) . ?
C9 C10 1.526(3) . ?
C10 C11 1.520(3) . ?
C11 C12 1.522(3) . ?
C12 C13 1.521(3) . ?
C13 C14 1.519(3) . ?
C14 C15 1.522(3) . ?
C15 C16 1.520(3) . ?
C16 C17 1.517(3) . ?
C17 C18 1.523(3) . ?
C18 C19 1.521(3) . ?
C19 C20 1.519(3) . ?
C20 C21 1.520(3) . ?
C21 C22 1.518(4) . ?
C22 C23 1.519(4) . ?
C30 Cl2 1.738(3) . ?
C30 Cl1 1.758(3) . ?
